data_4316394
loop_
_publ_author_name
'Haiyan He'
'Daqiang Yuan'
'Huiqing Ma'
'Daofeng Sun'
'Guoqing Zhang'
'Hong-Cai Zhou'

_publ_section_title
;
 Control over Interpenetration in Lanthanide-Organic Frameworks: Synthetic
 Strategy and Gas-Adsorption Properties
;
_journal_name_full 'Inorganic Chemistry'
_journal_page_first 7605
_journal_page_last 7607
_journal_paper_doi 10.1021/ic100822s
_journal_volume 49
_journal_year 2010
_chemical_formula_moiety '2(C21 H27 N O8 Tm), 2(C1.50 H3.50 N0.50 O0.50), 2(H O0.50)'
_chemical_formula_sum 'C45 H63 N3 O18 Tm2'
_chemical_formula_weight 1271.84
_chemical_name_systematic
; 
 ? 
;
_space_group_IT_number 2
_symmetry_cell_setting triclinic
_symmetry_space_group_name_Hall '-P 1'
_symmetry_space_group_name_H-M 'P -1'
_atom_sites_solution_hydrogens geom
_atom_sites_solution_primary direct
_atom_sites_solution_secondary difmap
_audit_creation_method SHELXL-97
_cell_angle_alpha 69.415(4)
_cell_angle_beta 82.562(4)
_cell_angle_gamma 83.117(4)
_cell_formula_units_Z 1
_cell_length_a 9.955(3)
_cell_length_b 12.795(3)
_cell_length_c 13.801(4)
_cell_measurement_reflns_used 6623
_cell_measurement_temperature 293(2)
_cell_measurement_theta_max 27.16
_cell_measurement_theta_min 2.23
_cell_volume 1626.6(8)
_computing_structure_refinement 'SHELXL-97 (Sheldrick, 2008)'
_computing_structure_solution 'SHELXS-97 (Sheldrick, 2008)'
_diffrn_ambient_temperature 293(2)
_diffrn_measured_fraction_theta_full 0.983
_diffrn_measured_fraction_theta_max 0.930
_diffrn_radiation_monochromator graphite
_diffrn_radiation_source 'fine-focus sealed tube'
_diffrn_radiation_type MoK\a
_diffrn_radiation_wavelength 0.71073
_diffrn_reflns_av_R_equivalents 0.0184
_diffrn_reflns_av_sigmaI/netI 0.0404
_diffrn_reflns_limit_h_max 13
_diffrn_reflns_limit_h_min -10
_diffrn_reflns_limit_k_max 13
_diffrn_reflns_limit_k_min -16
_diffrn_reflns_limit_l_max 17
_diffrn_reflns_limit_l_min -18
_diffrn_reflns_number 9602
_diffrn_reflns_theta_full 25.00
_diffrn_reflns_theta_max 27.72
_diffrn_reflns_theta_min 2.07
_exptl_absorpt_coefficient_mu 2.767
_exptl_absorpt_correction_T_max 0.7694
_exptl_absorpt_correction_T_min 0.6817
_exptl_absorpt_correction_type multi-scan
_exptl_absorpt_process_details sadabs
_exptl_crystal_colour colorless
_exptl_crystal_density_diffrn 1.298
_exptl_crystal_density_method 'not measured'
_exptl_crystal_description prism
_exptl_crystal_F_000 636
_exptl_crystal_size_max 0.15
_exptl_crystal_size_mid 0.15
_exptl_crystal_size_min 0.10
_platon_squeeze_details
;
;
_refine_diff_density_max 3.536
_refine_diff_density_min -0.845
_refine_diff_density_rms 0.162
_refine_ls_extinction_method none
_refine_ls_goodness_of_fit_ref 1.075
_refine_ls_hydrogen_treatment constr
_refine_ls_matrix_type full
_refine_ls_number_parameters 306
_refine_ls_number_reflns 7096
_refine_ls_number_restraints 11
_refine_ls_restrained_S_all 1.075
_refine_ls_R_factor_all 0.0462
_refine_ls_R_factor_gt 0.0390
_refine_ls_shift/su_max 0.002
_refine_ls_shift/su_mean 0.000
_refine_ls_structure_factor_coef Fsqd
_refine_ls_weighting_details 'calc w=1/[\s^2^(Fo^2^)+(0.0682P)^2^+1.5494P] where P=(Fo^2^+2Fc^2^)/3'
_refine_ls_weighting_scheme calc
_refine_ls_wR_factor_gt 0.1029
_refine_ls_wR_factor_ref 0.1089
_reflns_number_gt 6285
_reflns_number_total 7096
_reflns_threshold_expression >2sigma(I)
_cod_data_source_file ic100822s_si_002_4.cif
_cod_data_source_block Complex4
_cod_database_code 4316394

loop_
_symmetry_equiv_pos_as_xyz
'x, y, z'
'-x, -y, -z'

loop_
_atom_site_label
_atom_site_type_symbol
_atom_site_fract_x
_atom_site_fract_y
_atom_site_fract_z
_atom_site_U_iso_or_equiv
_atom_site_adp_type
_atom_site_occupancy
_atom_site_symmetry_multiplicity
_atom_site_calc_flag
_atom_site_refinement_flags
_atom_site_disorder_assembly
_atom_site_disorder_group
Tm1 Tm 0.469822(18) 0.359646(14) 0.625217(14) 0.02310(8) Uani 1 1 d . . .
O1 O 0.4709(4) 0.2847(3) 0.5054(3) 0.0410(9) Uani 1 1 d . . .
O2 O 0.5881(7) 0.2846(4) 0.3607(4) 0.0766(17) Uani 1 1 d . . .
O3 O 0.7099(4) 0.3359(3) 0.6177(3) 0.0442(10) Uani 1 1 d . . .
O4 O 0.6331(3) 0.4867(3) 0.5032(2) 0.0277(7) Uani 1 1 d . . .
O5 O 0.4922(4) 0.1636(3) 0.7236(3) 0.0425(9) Uani 1 1 d . . .
O6 O 0.4952(5) 0.2801(3) 0.8039(3) 0.0521(11) Uani 1 1 d . . .
O7 O 0.2499(4) 0.3204(3) 0.6725(3) 0.0428(9) Uani 1 1 d . . .
O8 O 0.4401(5) 0.4965(3) 0.6957(3) 0.0444(9) Uani 1 1 d . . .
H8A H 0.4030 0.4817 0.7576 0.053 Uiso 1 1 d R . .
H8B H 0.4646 0.5629 0.6716 0.053 Uiso 1 1 d R . .
O9 O 0.062(3) -0.106(2) 0.9473(17) 0.269(16) Uiso 0.50 1 d PD . .
O10 O 0.357(3) 0.498(2) 0.8824(19) 0.190(10) Uiso 0.50 1 d P . .
H10D H 0.3716 0.5643 0.8758 0.228 Uiso 0.50 1 d PR . .
H10E H 0.2740 0.4855 0.8997 0.228 Uiso 0.50 1 d PR . .
N1 N 0.0691(5) 0.2240(5) 0.6880(5) 0.0583(15) Uani 1 1 d . . .
N2 N 0.2019(14) -0.1060(10) 0.8065(10) 0.086(4) Uiso 0.50 1 d PD . .
C1 C 0.5253(6) 0.2355(4) 0.4440(4) 0.0375(11) Uani 1 1 d . . .
C2 C 0.5114(6) 0.1117(4) 0.4738(4) 0.0359(11) Uani 1 1 d . . .
C3 C 0.6117(6) 0.0375(4) 0.5265(4) 0.0386(12) Uani 1 1 d . . .
C4 C 0.7295(7) 0.0806(5) 0.5529(6) 0.0556(16) Uani 1 1 d . . .
H4A H 0.7898 0.0186 0.5889 0.083 Uiso 1 1 d R . .
H4B H 0.6978 0.1244 0.5965 0.083 Uiso 1 1 d R . .
H4C H 0.7771 0.1264 0.4901 0.083 Uiso 1 1 d R . .
C5 C 0.3999(6) 0.0762(4) 0.4467(4) 0.0404(12) Uani 1 1 d . . .
C6 C 0.2938(8) 0.1598(6) 0.3873(6) 0.065(2) Uani 1 1 d . . .
H6A H 0.2892 0.1494 0.3222 0.097 Uiso 1 1 d R . .
H6B H 0.3175 0.2343 0.3745 0.097 Uiso 1 1 d R . .
H6C H 0.2070 0.1488 0.4273 0.097 Uiso 1 1 d R . .
C7 C 0.7311(4) 0.4268(4) 0.5484(4) 0.0266(9) Uani 1 1 d . . .
C8 C 0.8717(4) 0.4656(4) 0.5220(4) 0.0274(9) Uani 1 1 d . . .
C9 C 0.9148(5) 0.5198(4) 0.5817(4) 0.0294(10) Uani 1 1 d . . .
C10 C 0.8207(6) 0.5384(5) 0.6690(5) 0.0441(13) Uani 1 1 d . . .
H10A H 0.8654 0.5769 0.7026 0.066 Uiso 1 1 d R . .
H10B H 0.7963 0.4675 0.7183 0.066 Uiso 1 1 d R . .
H10C H 0.7403 0.5827 0.6420 0.066 Uiso 1 1 d R . .
C11 C 0.9540(5) 0.4447(4) 0.4401(4) 0.0302(10) Uani 1 1 d . . .
C12 C 0.9026(6) 0.3856(6) 0.3776(5) 0.0501(15) Uani 1 1 d . . .
H12A H 0.9050 0.4331 0.3060 0.075 Uiso 1 1 d R . .
H12B H 0.8109 0.3677 0.4034 0.075 Uiso 1 1 d R . .
H12C H 0.9593 0.3178 0.3833 0.075 Uiso 1 1 d R . .
C13 C 0.4951(6) 0.1829(5) 0.8057(4) 0.0388(12) Uani 1 1 d . . .
C14 C 0.4979(6) 0.0868(4) 0.9080(4) 0.0372(12) Uani 1 1 d . . .
C15 C 0.6133(6) 0.0145(5) 0.9266(4) 0.0437(14) Uani 1 1 d . . .
C16 C 0.7361(7) 0.0314(7) 0.8501(6) 0.078(3) Uani 1 1 d . . .
H16A H 0.7551 -0.0329 0.8285 0.117 Uiso 1 1 d R . .
H16B H 0.8126 0.0401 0.8817 0.117 Uiso 1 1 d R . .
H16C H 0.7197 0.0970 0.7908 0.117 Uiso 1 1 d R . .
C17 C 0.3854(6) 0.0743(5) 0.9789(4) 0.0443(14) Uani 1 1 d . . .
C18 C 0.2591(8) 0.1531(7) 0.9556(6) 0.081(3) Uani 1 1 d . . .
H18A H 0.1911 0.1317 1.0135 0.121 Uiso 1 1 d R . .
H18B H 0.2251 0.1495 0.8949 0.121 Uiso 1 1 d R . .
H18C H 0.2806 0.2282 0.9430 0.121 Uiso 1 1 d R . .
C19 C 0.1903(6) 0.2603(6) 0.6463(5) 0.0528(16) Uani 1 1 d . . .
H19 H 0.2323 0.2370 0.5923 0.063 Uiso 1 1 calc R . .
C20 C -0.0028(7) 0.2559(7) 0.7679(6) 0.067(2) Uani 1 1 d . . .
H20A H 0.0016 0.1945 0.8324 0.101 Uiso 1 1 calc R . .
H20B H -0.0960 0.2767 0.7536 0.101 Uiso 1 1 calc R . .
H20C H 0.0364 0.3186 0.7730 0.101 Uiso 1 1 calc R . .
C21 C 0.0063(9) 0.1536(9) 0.6504(9) 0.095(3) Uani 1 1 d . . .
H21A H 0.0691 0.1315 0.6008 0.143 Uiso 1 1 calc R . .
H21B H -0.0729 0.1935 0.6175 0.143 Uiso 1 1 calc R . .
H21C H -0.0197 0.0882 0.7074 0.143 Uiso 1 1 calc R . .
C22 C 0.161(2) -0.0799(16) 0.8937(13) 0.131(9) Uiso 0.50 1 d PD . .
H22 H 0.2169 -0.0379 0.9119 0.158 Uiso 0.50 1 calc PR . .
C23 C 0.125(2) -0.1672(19) 0.7740(17) 0.134(9) Uiso 0.50 1 d PD . .
H23A H 0.0931 -0.1244 0.7078 0.201 Uiso 0.50 1 d PR . .
H23B H 0.0495 -0.1898 0.8249 0.201 Uiso 0.50 1 d PR . .
H23C H 0.1803 -0.2324 0.7689 0.201 Uiso 0.50 1 d PR . .
C24 C 0.3274(19) -0.064(2) 0.7537(17) 0.133(9) Uiso 0.50 1 d PD . .
H24A H 0.3160 0.0157 0.7236 0.200 Uiso 0.50 1 d PR . .
H24B H 0.3526 -0.0958 0.6995 0.200 Uiso 0.50 1 d PR . .
H24C H 0.3975 -0.0853 0.8003 0.200 Uiso 0.50 1 d PR . .

loop_
_atom_site_aniso_label
_atom_site_aniso_U_11
_atom_site_aniso_U_22
_atom_site_aniso_U_33
_atom_site_aniso_U_23
_atom_site_aniso_U_13
_atom_site_aniso_U_12
Tm1 0.02231(12) 0.01727(11) 0.02392(12) 0.00249(7) -0.00481(7) -0.00602(7)
O1 0.066(3) 0.0206(17) 0.0356(19) -0.0071(15) -0.0088(18) -0.0035(17)
O2 0.121(5) 0.034(2) 0.066(3) -0.014(2) 0.033(3) -0.022(3)
O3 0.0251(18) 0.0299(19) 0.056(2) 0.0170(17) -0.0128(16) -0.0078(15)
O4 0.0215(15) 0.0223(15) 0.0324(17) 0.0017(13) -0.0080(13) -0.0036(12)
O5 0.054(2) 0.0300(19) 0.0334(19) 0.0044(15) -0.0092(17) -0.0050(17)
O6 0.088(3) 0.0252(19) 0.033(2) 0.0073(16) -0.017(2) -0.009(2)
O7 0.0300(19) 0.042(2) 0.047(2) -0.0007(18) -0.0034(16) -0.0140(17)
O8 0.071(3) 0.0297(19) 0.0300(18) -0.0050(15) -0.0063(18) -0.0065(18)
N1 0.033(3) 0.062(4) 0.068(4) -0.002(3) -0.006(2) -0.019(2)
C1 0.044(3) 0.022(2) 0.043(3) -0.003(2) -0.008(2) -0.010(2)
C2 0.051(3) 0.020(2) 0.038(3) -0.010(2) -0.006(2) -0.007(2)
C3 0.044(3) 0.026(2) 0.045(3) -0.009(2) -0.007(2) -0.010(2)
C4 0.058(4) 0.041(3) 0.074(4) -0.019(3) -0.021(3) -0.014(3)
C5 0.049(3) 0.027(3) 0.045(3) -0.010(2) -0.011(2) -0.003(2)
C6 0.072(5) 0.037(3) 0.088(5) -0.016(3) -0.039(4) 0.006(3)
C7 0.019(2) 0.022(2) 0.034(2) -0.0022(18) -0.0031(17) -0.0042(17)
C8 0.016(2) 0.023(2) 0.038(2) -0.0002(19) -0.0080(17) -0.0031(16)
C9 0.020(2) 0.028(2) 0.035(2) -0.0033(19) -0.0052(18) -0.0022(18)
C10 0.033(3) 0.045(3) 0.054(3) -0.017(3) 0.005(2) -0.005(2)
C11 0.023(2) 0.028(2) 0.038(3) -0.007(2) -0.0073(19) -0.0032(18)
C12 0.038(3) 0.064(4) 0.058(4) -0.029(3) -0.001(3) -0.020(3)
C13 0.036(3) 0.033(3) 0.035(3) 0.006(2) -0.004(2) -0.007(2)
C14 0.037(3) 0.029(3) 0.033(3) 0.008(2) -0.008(2) -0.007(2)
C15 0.036(3) 0.042(3) 0.032(3) 0.012(2) 0.001(2) -0.002(2)
C16 0.044(4) 0.090(6) 0.054(4) 0.027(4) 0.006(3) 0.000(4)
C17 0.039(3) 0.037(3) 0.033(3) 0.016(2) -0.007(2) 0.005(2)
C18 0.050(4) 0.073(5) 0.067(5) 0.028(4) 0.005(3) 0.024(4)
C19 0.037(3) 0.054(4) 0.058(4) -0.006(3) 0.000(3) -0.016(3)
C20 0.045(4) 0.067(5) 0.077(5) -0.005(4) -0.010(4) -0.009(3)
C21 0.060(5) 0.113(8) 0.124(8) -0.046(7) 0.005(5) -0.045(5)

loop_
_atom_type_symbol
_atom_type_description
_atom_type_scat_dispersion_real
_atom_type_scat_dispersion_imag
_atom_type_scat_source
C C 0.0033 0.0016 'International Tables Vol C Tables 4.2.6.8 and 6.1.1.4'
O O 0.0106 0.0060 'International Tables Vol C Tables 4.2.6.8 and 6.1.1.4'
Tm Tm -0.3139 5.2483 'International Tables Vol C Tables 4.2.6.8 and 6.1.1.4'
N N 0.0061 0.0033 'International Tables Vol C Tables 4.2.6.8 and 6.1.1.4'
H H 0.0000 0.0000 'International Tables Vol C Tables 4.2.6.8 and 6.1.1.4'

loop_
_geom_angle_atom_site_label_1
_geom_angle_atom_site_label_2
_geom_angle_atom_site_label_3
_geom_angle
_geom_angle_site_symmetry_1
_geom_angle_site_symmetry_3
_geom_angle_publ_flag
O1 Tm1 O8 157.01(14) . . ?
O1 Tm1 O7 88.03(16) . . ?
O8 Tm1 O7 91.20(16) . . ?
O1 Tm1 O6 131.85(14) . . ?
O8 Tm1 O6 70.86(14) . . ?
O7 Tm1 O6 84.90(16) . . ?
O1 Tm1 O4 80.79(13) . 2_666 ?
O8 Tm1 O4 76.39(13) . 2_666 ?
O7 Tm1 O4 81.13(13) . 2_666 ?
O6 Tm1 O4 143.98(14) . 2_666 ?
O1 Tm1 O3 90.96(16) . . ?
O8 Tm1 O3 97.42(16) . . ?
O7 Tm1 O3 159.81(14) . . ?
O6 Tm1 O3 80.79(16) . . ?
O4 Tm1 O3 118.61(11) 2_666 . ?
O1 Tm1 O5 77.97(13) . . ?
O8 Tm1 O5 124.30(13) . . ?
O7 Tm1 O5 78.08(14) . . ?
O6 Tm1 O5 53.96(14) . . ?
O4 Tm1 O5 150.60(13) 2_666 . ?
O3 Tm1 O5 81.99(13) . . ?
O1 Tm1 O4 86.49(13) . . ?
O8 Tm1 O4 81.78(13) . . ?
O7 Tm1 O4 147.22(12) . . ?
O6 Tm1 O4 121.90(14) . . ?
O4 Tm1 O4 66.10(13) 2_666 . ?
O3 Tm1 O4 52.66(11) . . ?
O5 Tm1 O4 131.80(12) . . ?
O1 Tm1 C13 105.12(16) . . ?
O8 Tm1 C13 97.29(16) . . ?
O7 Tm1 C13 79.33(15) . . ?
O6 Tm1 C13 26.85(16) . . ?
O4 Tm1 C13 159.32(15) 2_666 . ?
O3 Tm1 C13 81.49(15) . . ?
O5 Tm1 C13 27.16(16) . . ?
O4 Tm1 C13 133.20(14) . . ?
O1 Tm1 C7 90.39(15) . . ?
O8 Tm1 C7 87.93(15) . . ?
O7 Tm1 C7 173.84(14) . . ?
O6 Tm1 C7 100.56(16) . . ?
O4 Tm1 C7 92.75(12) 2_666 . ?
O3 Tm1 C7 26.13(12) . . ?
O5 Tm1 C7 107.41(14) . . ?
O4 Tm1 C7 26.65(11) . . ?
C13 Tm1 C7 106.83(15) . . ?
C1 O1 Tm1 154.8(4) . . ?
C7 O3 Tm1 96.6(3) . . ?
C7 O4 Tm1 155.0(3) . 2_666 ?
C7 O4 Tm1 91.1(2) . . ?
Tm1 O4 Tm1 113.90(13) 2_666 . ?
C13 O5 Tm1 91.5(3) . . ?
C13 O6 Tm1 94.0(3) . . ?
C19 O7 Tm1 126.8(4) . . ?
Tm1 O8 H8A 118.6 . . ?
Tm1 O8 H8B 130.4 . . ?
H8A O8 H8B 110.9 . . ?
H10D O10 H10E 111.9 . . ?
C19 N1 C20 121.4(7) . . ?
C19 N1 C21 121.1(7) . . ?
C20 N1 C21 117.5(6) . . ?
C22 N2 C23 121.1(14) . . ?
C22 N2 C24 114.8(13) . . ?
C23 N2 C24 124.1(14) . . ?
O2 C1 O1 122.4(5) . . ?
O2 C1 C2 119.1(5) . . ?
O1 C1 C2 118.5(5) . . ?
C3 C2 C5 122.2(5) . . ?
C3 C2 C1 118.4(5) . . ?
C5 C2 C1 119.4(5) . . ?
C2 C3 C5 118.7(5) . 2_656 ?
C2 C3 C4 119.8(5) . . ?
C5 C3 C4 121.5(5) 2_656 . ?
C3 C4 H4A 109.4 . . ?
C3 C4 H4B 109.7 . . ?
H4A C4 H4B 109.5 . . ?
C3 C4 H4C 109.4 . . ?
H4A C4 H4C 109.5 . . ?
H4B C4 H4C 109.5 . . ?
C3 C5 C2 119.1(5) 2_656 . ?
C3 C5 C6 120.2(5) 2_656 . ?
C2 C5 C6 120.7(5) . . ?
C5 C6 H6A 109.5 . . ?
C5 C6 H6B 109.5 . . ?
H6A C6 H6B 109.5 . . ?
C5 C6 H6C 109.4 . . ?
H6A C6 H6C 109.5 . . ?
H6B C6 H6C 109.5 . . ?
O3 C7 O4 119.2(4) . . ?
O3 C7 C8 120.1(4) . . ?
O4 C7 C8 120.7(4) . . ?
O3 C7 Tm1 57.3(2) . . ?
O4 C7 Tm1 62.3(2) . . ?
C8 C7 Tm1 171.6(3) . . ?
C9 C8 C11 122.7(4) . . ?
C9 C8 C7 117.9(4) . . ?
C11 C8 C7 119.4(4) . . ?
C8 C9 C11 119.2(5) . 2_766 ?
C8 C9 C10 119.5(5) . . ?
C11 C9 C10 121.3(5) 2_766 . ?
C9 C10 H10A 109.4 . . ?
C9 C10 H10B 109.5 . . ?
H10A C10 H10B 109.5 . . ?
C9 C10 H10C 109.5 . . ?
H10A C10 H10C 109.5 . . ?
H10B C10 H10C 109.5 . . ?
C8 C11 C9 118.1(5) . 2_766 ?
C8 C11 C12 120.7(5) . . ?
C9 C11 C12 121.2(5) 2_766 . ?
C11 C12 H12A 109.5 . . ?
C11 C12 H12B 109.6 . . ?
H12A C12 H12B 109.5 . . ?
C11 C12 H12C 109.3 . . ?
H12A C12 H12C 109.5 . . ?
H12B C12 H12C 109.5 . . ?
O6 C13 O5 120.3(5) . . ?
O6 C13 C14 119.9(5) . . ?
O5 C13 C14 119.8(5) . . ?
O6 C13 Tm1 59.1(3) . . ?
O5 C13 Tm1 61.3(3) . . ?
C14 C13 Tm1 175.7(4) . . ?
C17 C14 C15 122.3(5) . . ?
C17 C14 C13 119.0(5) . . ?
C15 C14 C13 118.7(5) . . ?
C14 C15 C17 118.2(5) . 2_657 ?
C14 C15 C16 121.6(5) . . ?
C17 C15 C16 120.2(5) 2_657 . ?
C15 C16 H16A 108.8 . . ?
C15 C16 H16B 109.9 . . ?
H16A C16 H16B 109.5 . . ?
C15 C16 H16C 109.7 . . ?
H16A C16 H16C 109.5 . . ?
H16B C16 H16C 109.5 . . ?
C14 C17 C15 119.5(5) . 2_657 ?
C14 C17 C18 121.2(5) . . ?
C15 C17 C18 119.3(5) 2_657 . ?
C17 C18 H18A 109.7 . . ?
C17 C18 H18B 109.1 . . ?
H18A C18 H18B 109.5 . . ?
C17 C18 H18C 109.6 . . ?
H18A C18 H18C 109.5 . . ?
H18B C18 H18C 109.5 . . ?
O7 C19 N1 125.5(7) . . ?
O7 C19 H19 117.2 . . ?
N1 C19 H19 117.2 . . ?
N1 C20 H20A 109.5 . . ?
N1 C20 H20B 109.5 . . ?
H20A C20 H20B 109.5 . . ?
N1 C20 H20C 109.5 . . ?
H20A C20 H20C 109.5 . . ?
H20B C20 H20C 109.5 . . ?
N1 C21 H21A 109.5 . . ?
N1 C21 H21B 109.5 . . ?
H21A C21 H21B 109.5 . . ?
N1 C21 H21C 109.5 . . ?
H21A C21 H21C 109.5 . . ?
H21B C21 H21C 109.5 . . ?
O9 C22 N2 125.2(18) . . ?
O9 C22 H22 117.4 . . ?
N2 C22 H22 117.4 . . ?
N2 C23 H23A 111.4 . . ?
N2 C23 H23B 108.3 . . ?
H23A C23 H23B 109.5 . . ?
N2 C23 H23C 108.7 . . ?
H23A C23 H23C 109.5 . . ?
H23B C23 H23C 109.5 . . ?
N2 C24 H24A 109.5 . . ?
N2 C24 H24B 107.8 . . ?
H24A C24 H24B 109.5 . . ?
N2 C24 H24C 111.1 . . ?
H24A C24 H24C 109.5 . . ?
H24B C24 H24C 109.5 . . ?

loop_
_geom_bond_atom_site_label_1
_geom_bond_atom_site_label_2
_geom_bond_distance
_geom_bond_site_symmetry_2
_geom_bond_publ_flag
Tm1 O1 2.182(4) . ?
Tm1 O8 2.258(4) . ?
Tm1 O7 2.266(4) . ?
Tm1 O6 2.348(4) . ?
Tm1 O4 2.365(3) 2_666 ?
Tm1 O3 2.367(4) . ?
Tm1 O5 2.394(4) . ?
Tm1 O4 2.474(3) . ?
O1 C1 1.258(7) . ?
O2 C1 1.227(7) . ?
O3 C7 1.239(6) . ?
O4 C7 1.254(5) . ?
O5 C13 1.246(7) . ?
O6 C13 1.235(7) . ?
O7 C19 1.198(8) . ?
O8 H8A 0.8500 . ?
O8 H8B 0.8501 . ?
O9 C22 1.163(16) . ?
O10 H10D 0.8500 . ?
O10 H10E 0.8500 . ?
N1 C19 1.330(8) . ?
N1 C20 1.393(10) . ?
N1 C21 1.421(11) . ?
N2 C22 1.360(14) . ?
N2 C23 1.368(14) . ?
N2 C24 1.423(14) . ?
C1 C2 1.508(7) . ?
C2 C3 1.379(8) . ?
C2 C5 1.388(8) . ?
C3 C5 1.385(7) 2_656 ?
C3 C4 1.490(8) . ?
C4 H4A 0.9599 . ?
C4 H4B 0.9600 . ?
C4 H4C 0.9601 . ?
C5 C3 1.385(7) 2_656 ?
C5 C6 1.506(8) . ?
C6 H6A 0.9600 . ?
C6 H6B 0.9600 . ?
C6 H6C 0.9600 . ?
C7 C8 1.498(6) . ?
C8 C9 1.382(7) . ?
C8 C11 1.394(7) . ?
C9 C11 1.396(7) 2_766 ?
C9 C10 1.496(7) . ?
C10 H10A 0.9601 . ?
C10 H10B 0.9599 . ?
C10 H10C 0.9599 . ?
C11 C9 1.396(7) 2_766 ?
C11 C12 1.498(7) . ?
C12 H12A 0.9599 . ?
C12 H12B 0.9599 . ?
C12 H12C 0.9598 . ?
C13 C14 1.512(7) . ?
C14 C17 1.374(8) . ?
C14 C15 1.377(8) . ?
C15 C17 1.397(7) 2_657 ?
C15 C16 1.491(8) . ?
C16 H16A 0.9601 . ?
C16 H16B 0.9600 . ?
C16 H16C 0.9599 . ?
C17 C15 1.397(7) 2_657 ?
C17 C18 1.508(8) . ?
C18 H18A 0.9600 . ?
C18 H18B 0.9601 . ?
C18 H18C 0.9600 . ?
C19 H19 0.9300 . ?
C20 H20A 0.9600 . ?
C20 H20B 0.9600 . ?
C20 H20C 0.9600 . ?
C21 H21A 0.9600 . ?
C21 H21B 0.9600 . ?
C21 H21C 0.9600 . ?
C22 H22 0.9300 . ?
C23 H23A 0.9600 . ?
C23 H23B 0.9600 . ?
C23 H23C 0.9600 . ?
C24 H24A 0.9600 . ?
C24 H24B 0.9599 . ?
C24 H24C 0.9601 . ?

loop_
_platon_squeeze_void_nr
_platon_squeeze_void_average_x
_platon_squeeze_void_average_y
_platon_squeeze_void_average_z
_platon_squeeze_void_volume
_platon_squeeze_void_count_electrons
_platon_squeeze_void_content
1 -0.027 0.500 0.000 319 53 ' '
